data_4133594
loop_
_publ_author_name
'Baek, Jayeon'
'Rungtaweevoranit, Bunyarat'
'Pei, Xiaokun'
'Park, Myeongkee'
'Fakra, Sirine C.'
'Liu, Yi-Sheng'
'Matheu, Roc'
'Alshmimri, Sultan A.'
'Alshehri, Saeed'
'Trickett, Christopher A.'
'Somorjai, Gabor A.'
'Yaghi, Omar M.'

_publ_section_title
;
 Bioinspired Metal-Organic Framework Catalysts for Selective Methane
 Oxidation to Methanol.
;
_journal_issue 51
_journal_name_full 'Journal of the American Chemical Society'
_journal_page_first 18208
_journal_page_last 18216
_journal_paper_doi 10.1021/jacs.8b11525
_journal_volume 140
_journal_year 2018
_chemical_formula_moiety 'C2.13 H0.5 O2.71 Zr0.5, 0.04(O)'
_chemical_formula_sum 'C2.13 H0.5 O2.71 Zr0.5'
_chemical_formula_weight 115.01
_space_group_crystal_system cubic
_space_group_IT_number 227
_space_group_name_Hall '-F 4vw 2vw 3'
_space_group_name_H-M_alt 'F d -3 m :2'
_atom_sites_solution_hydrogens geom
_atom_sites_solution_primary 'dual space'
_atom_sites_solution_secondary difmap
_audit_creation_date 2018-07-13
_audit_creation_method
;
Olex2 1.2
(compiled 2018.05.29 svn.r3508 for OlexSys, GUI svn.r5506)
;
_cell_angle_alpha 90
_cell_angle_beta 90
_cell_angle_gamma 90
_cell_formula_units_Z 192
_cell_length_a 35.0494(9)
_cell_length_b 35.0494(9)
_cell_length_c 35.0494(9)
_cell_measurement_reflns_used 9962
_cell_measurement_temperature 100
_cell_measurement_theta_max 29.451
_cell_measurement_theta_min 2.401
_cell_volume 43056.8(19)
_computing_cell_refinement 'SAINT V8.38A Bruker-AXS, Madison WI'
_computing_data_collection 'Bruker APEX3 Bruker-AXS, Madison WI'
_computing_data_reduction 'SAINT V8.38A Bruker-AXS, Madison WI'
_computing_molecular_graphics 'Olex2 (Dolomanov et al., 2009)'
_computing_publication_material 'Olex2 (Dolomanov et al., 2009)'
_computing_structure_refinement 'SHELXL-2014/7 (Sheldrick, 2014)'
_computing_structure_solution 'SHELXT 2014/5 Bruker-AXS, Madison WI'
_diffrn_ambient_temperature 100
_diffrn_detector_area_resol_mean 7.39
_diffrn_measured_fraction_theta_full 0.998
_diffrn_measured_fraction_theta_max 0.998
_diffrn_measurement_device_type 'Bruker D8 with PHOTON II detector'
_diffrn_measurement_method '\f and \w shutterless scans'
_diffrn_radiation_monochromator 'silicon 111'
_diffrn_radiation_type synchrotron
_diffrn_radiation_wavelength 0.8856
_diffrn_reflns_av_R_equivalents 0.2439
_diffrn_reflns_av_unetI/netI 0.0440
_diffrn_reflns_Laue_measured_fraction_full 0.998
_diffrn_reflns_Laue_measured_fraction_max 0.998
_diffrn_reflns_limit_h_max 43
_diffrn_reflns_limit_h_min -43
_diffrn_reflns_limit_k_max 43
_diffrn_reflns_limit_k_min -43
_diffrn_reflns_limit_l_max 43
_diffrn_reflns_limit_l_min -43
_diffrn_reflns_number 141062
_diffrn_reflns_point_group_measured_fraction_full 0.998
_diffrn_reflns_point_group_measured_fraction_max 0.998
_diffrn_reflns_theta_full 32.097
_diffrn_reflns_theta_max 33.771
_diffrn_reflns_theta_min 2.048
_diffrn_source
;
Advanced Light Source, station 11.3.1
;
_diffrn_standards_number 0
_exptl_absorpt_coefficient_mu 1.096
_exptl_absorpt_correction_T_max 0.7459
_exptl_absorpt_correction_T_min 0.6415
_exptl_absorpt_correction_type multi-scan
_exptl_absorpt_process_details
'SADABS-2016/2 (Bruker,2016/2) was used for absorption correction. wR2(int) was 0.1784 before and 0.0766 after correction. The Ratio of minimum to maximum transmission is 0.8629. The \l/2 correction factor is Not present.'
_exptl_crystal_colour 'clear colourless'
_exptl_crystal_density_diffrn 0.852
_exptl_crystal_description octahedral
_exptl_crystal_F_000 10548
_exptl_crystal_size_max 0.03
_exptl_crystal_size_mid 0.03
_exptl_crystal_size_min 0.03
_refine_diff_density_max 1.320
_refine_diff_density_min -0.703
_refine_diff_density_rms 0.139
_refine_ls_extinction_method none
_refine_ls_goodness_of_fit_ref 1.109
_refine_ls_hydrogen_treatment constr
_refine_ls_matrix_type full
_refine_ls_number_parameters 72
_refine_ls_number_reflns 2137
_refine_ls_number_restraints 0
_refine_ls_restrained_S_all 1.109
_refine_ls_R_factor_all 0.0937
_refine_ls_R_factor_gt 0.0643
_refine_ls_shift/su_max 0.001
_refine_ls_shift/su_mean 0.000
_refine_ls_structure_factor_coef Fsqd
_refine_ls_weighting_details 'w=1/[\s^2^(Fo^2^)+(0.1192P)^2^+695.1917P] where P=(Fo^2^+2Fc^2^)/3'
_refine_ls_weighting_scheme calc
_refine_ls_wR_factor_gt 0.1971
_refine_ls_wR_factor_ref 0.2204
_reflns_Friedel_coverage 0.000
_reflns_number_gt 1549
_reflns_number_total 2137
_reflns_threshold_expression 'I > 2\s(I)'
_cod_data_source_file ja8b11525_si_002.cif
_cod_data_source_block MOF-808-His
_cod_depositor_comments
;
The following automatic conversions were performed:

data item '_atom_sites_solution_secondary' value 'diffmap' was
changed to 'difmap'.

Automatic conversion script
Id: cif_fix_values 6909 2019-04-08 15:41:33Z antanas 
;
_cod_original_cell_volume 43057(3)
_cod_original_sg_symbol_H-M 'F d -3 m'
_cod_original_formula_sum 'C2.13 H0.50 O2.71 Zr0.50'
_cod_database_code 4133594
_shelx_shelxl_version_number 2014/7
_shelx_space_group_comment
;
The symmetry employed for this shelxl refinement is uniquely defined
by the following loop, which should always be used as a source of
symmetry information in preference to the above space-group names.
They are only intended as comments.
;
_shelx_estimated_absorpt_t_max 0.968
_shelx_estimated_absorpt_t_min 0.968
_olex2_refinement_description
;
1. Fixed Uiso
 At 1.2 times of:
  All C(H) groups
2. Others
 Sof(O4B)=1-FVAR(1)
 Sof(C4)=Sof(C5)=0.5*FVAR(2)
 Sof(O4A)=FVAR(1)
 Fixed Sof: O3A(0.25) O2B(0.08333) O2A(0.08333) O3B(0.25) O0AA(0.03891)
3.a Aromatic/amide H refined with riding coordinates:
 C3(H3)
;
_olex2_submission_original_sample_id 808His
_olex2_submission_special_instructions 'No special instructions were received'

loop_
_space_group_symop_operation_xyz
'x, y, z'
'-x+3/4, -y+1/4, z+1/2'
'-x+1/4, y+1/2, -z+3/4'
'x+1/2, -y+3/4, -z+1/4'
'z, x, y'
'z+1/2, -x+3/4, -y+1/4'
'-z+3/4, -x+1/4, y+1/2'
'-z+1/4, x+1/2, -y+3/4'
'y, z, x'
'-y+1/4, z+1/2, -x+3/4'
'y+1/2, -z+3/4, -x+1/4'
'-y+3/4, -z+1/4, x+1/2'
'y+3/4, x+1/4, -z+1/2'
'-y, -x, -z'
'y+1/4, -x+1/2, z+3/4'
'-y+1/2, x+3/4, z+1/4'
'x+3/4, z+1/4, -y+1/2'
'-x+1/2, z+3/4, y+1/4'
'-x, -z, -y'
'x+1/4, -z+1/2, y+3/4'
'z+3/4, y+1/4, -x+1/2'
'z+1/4, -y+1/2, x+3/4'
'-z+1/2, y+3/4, x+1/4'
'-z, -y, -x'
'x, y+1/2, z+1/2'
'-x+3/4, -y+3/4, z+1'
'-x+1/4, y+1, -z+5/4'
'x+1/2, -y+5/4, -z+3/4'
'z, x+1/2, y+1/2'
'z+1/2, -x+5/4, -y+3/4'
'-z+3/4, -x+3/4, y+1'
'-z+1/4, x+1, -y+5/4'
'y, z+1/2, x+1/2'
'-y+1/4, z+1, -x+5/4'
'y+1/2, -z+5/4, -x+3/4'
'-y+3/4, -z+3/4, x+1'
'y+3/4, x+3/4, -z+1'
'-y, -x+1/2, -z+1/2'
'y+1/4, -x+1, z+5/4'
'-y+1/2, x+5/4, z+3/4'
'x+3/4, z+3/4, -y+1'
'-x+1/2, z+5/4, y+3/4'
'-x, -z+1/2, -y+1/2'
'x+1/4, -z+1, y+5/4'
'z+3/4, y+3/4, -x+1'
'z+1/4, -y+1, x+5/4'
'-z+1/2, y+5/4, x+3/4'
'-z, -y+1/2, -x+1/2'
'x+1/2, y, z+1/2'
'-x+5/4, -y+1/4, z+1'
'-x+3/4, y+1/2, -z+5/4'
'x+1, -y+3/4, -z+3/4'
'z+1/2, x, y+1/2'
'z+1, -x+3/4, -y+3/4'
'-z+5/4, -x+1/4, y+1'
'-z+3/4, x+1/2, -y+5/4'
'y+1/2, z, x+1/2'
'-y+3/4, z+1/2, -x+5/4'
'y+1, -z+3/4, -x+3/4'
'-y+5/4, -z+1/4, x+1'
'y+5/4, x+1/4, -z+1'
'-y+1/2, -x, -z+1/2'
'y+3/4, -x+1/2, z+5/4'
'-y+1, x+3/4, z+3/4'
'x+5/4, z+1/4, -y+1'
'-x+1, z+3/4, y+3/4'
'-x+1/2, -z, -y+1/2'
'x+3/4, -z+1/2, y+5/4'
'z+5/4, y+1/4, -x+1'
'z+3/4, -y+1/2, x+5/4'
'-z+1, y+3/4, x+3/4'
'-z+1/2, -y, -x+1/2'
'x+1/2, y+1/2, z'
'-x+5/4, -y+3/4, z+1/2'
'-x+3/4, y+1, -z+3/4'
'x+1, -y+5/4, -z+1/4'
'z+1/2, x+1/2, y'
'z+1, -x+5/4, -y+1/4'
'-z+5/4, -x+3/4, y+1/2'
'-z+3/4, x+1, -y+3/4'
'y+1/2, z+1/2, x'
'-y+3/4, z+1, -x+3/4'
'y+1, -z+5/4, -x+1/4'
'-y+5/4, -z+3/4, x+1/2'
'y+5/4, x+3/4, -z+1/2'
'-y+1/2, -x+1/2, -z'
'y+3/4, -x+1, z+3/4'
'-y+1, x+5/4, z+1/4'
'x+5/4, z+3/4, -y+1/2'
'-x+1, z+5/4, y+1/4'
'-x+1/2, -z+1/2, -y'
'x+3/4, -z+1, y+3/4'
'z+5/4, y+3/4, -x+1/2'
'z+3/4, -y+1, x+3/4'
'-z+1, y+5/4, x+1/4'
'-z+1/2, -y+1/2, -x'
'-x, -y, -z'
'x-3/4, y-1/4, -z-1/2'
'x-1/4, -y-1/2, z-3/4'
'-x-1/2, y-3/4, z-1/4'
'-z, -x, -y'
'-z-1/2, x-3/4, y-1/4'
'z-3/4, x-1/4, -y-1/2'
'z-1/4, -x-1/2, y-3/4'
'-y, -z, -x'
'y-1/4, -z-1/2, x-3/4'
'-y-1/2, z-3/4, x-1/4'
'y-3/4, z-1/4, -x-1/2'
'-y-3/4, -x-1/4, z-1/2'
'y, x, z'
'-y-1/4, x-1/2, -z-3/4'
'y-1/2, -x-3/4, -z-1/4'
'-x-3/4, -z-1/4, y-1/2'
'x-1/2, -z-3/4, -y-1/4'
'x, z, y'
'-x-1/4, z-1/2, -y-3/4'
'-z-3/4, -y-1/4, x-1/2'
'-z-1/4, y-1/2, -x-3/4'
'z-1/2, -y-3/4, -x-1/4'
'z, y, x'
'-x, -y+1/2, -z+1/2'
'x-3/4, y+1/4, -z'
'x-1/4, -y, z-1/4'
'-x-1/2, y-1/4, z+1/4'
'-z, -x+1/2, -y+1/2'
'-z-1/2, x-1/4, y+1/4'
'z-3/4, x+1/4, -y'
'z-1/4, -x, y-1/4'
'-y, -z+1/2, -x+1/2'
'y-1/4, -z, x-1/4'
'-y-1/2, z-1/4, x+1/4'
'y-3/4, z+1/4, -x'
'-y-3/4, -x+1/4, z'
'y, x+1/2, z+1/2'
'-y-1/4, x, -z-1/4'
'y-1/2, -x-1/4, -z+1/4'
'-x-3/4, -z+1/4, y'
'x-1/2, -z-1/4, -y+1/4'
'x, z+1/2, y+1/2'
'-x-1/4, z, -y-1/4'
'-z-3/4, -y+1/4, x'
'-z-1/4, y, -x-1/4'
'z-1/2, -y-1/4, -x+1/4'
'z, y+1/2, x+1/2'
'-x+1/2, -y, -z+1/2'
'x-1/4, y-1/4, -z'
'x+1/4, -y-1/2, z-1/4'
'-x, y-3/4, z+1/4'
'-z+1/2, -x, -y+1/2'
'-z, x-3/4, y+1/4'
'z-1/4, x-1/4, -y'
'z+1/4, -x-1/2, y-1/4'
'-y+1/2, -z, -x+1/2'
'y+1/4, -z-1/2, x-1/4'
'-y, z-3/4, x+1/4'
'y-1/4, z-1/4, -x'
'-y-1/4, -x-1/4, z'
'y+1/2, x, z+1/2'
'-y+1/4, x-1/2, -z-1/4'
'y, -x-3/4, -z+1/4'
'-x-1/4, -z-1/4, y'
'x, -z-3/4, -y+1/4'
'x+1/2, z, y+1/2'
'-x+1/4, z-1/2, -y-1/4'
'-z-1/4, -y-1/4, x'
'-z+1/4, y-1/2, -x-1/4'
'z, -y-3/4, -x+1/4'
'z+1/2, y, x+1/2'
'-x+1/2, -y+1/2, -z'
'x-1/4, y+1/4, -z-1/2'
'x+1/4, -y, z-3/4'
'-x, y-1/4, z-1/4'
'-z+1/2, -x+1/2, -y'
'-z, x-1/4, y-1/4'
'z-1/4, x+1/4, -y-1/2'
'z+1/4, -x, y-3/4'
'-y+1/2, -z+1/2, -x'
'y+1/4, -z, x-3/4'
'-y, z-1/4, x-1/4'
'y-1/4, z+1/4, -x-1/2'
'-y-1/4, -x+1/4, z-1/2'
'y+1/2, x+1/2, z'
'-y+1/4, x, -z-3/4'
'y, -x-1/4, -z-1/4'
'-x-1/4, -z+1/4, y-1/2'
'x, -z-1/4, -y-1/4'
'x+1/2, z+1/2, y'
'-x+1/4, z, -y-3/4'
'-z-1/4, -y+1/4, x-1/2'
'-z+1/4, y, -x-3/4'
'z, -y-1/4, -x-1/4'
'z+1/2, y+1/2, x'

loop_
_atom_site_label
_atom_site_type_symbol
_atom_site_fract_x
_atom_site_fract_y
_atom_site_fract_z
_atom_site_U_iso_or_equiv
_atom_site_adp_type
_atom_site_occupancy
_atom_site_site_symmetry_order
_atom_site_calc_flag
_atom_site_refinement_flags_posn
_atom_site_refinement_flags_adp
_atom_site_refinement_flags_occupancy
_atom_site_disorder_group
Zr1 Zr 0.29699(2) 0.29699(2) 0.52347(2) 0.0298(3) Uani 1 2 d S T P .
O1 O 0.35389(12) 0.29861(12) 0.49642(12) 0.0344(10) Uani 1 1 d . . . .
O3A O 0.2652(3) 0.2652(3) 0.5669(4) 0.036(3) Uiso 0.5 2 d S T P 1
O2B O 0.2900(4) 0.2900(4) 0.4600(4) 0.039(8) Uani 0.5 6 d S T P 2
O4A O 0.2797(3) 0.3371(2) 0.5702(2) 0.038(2) Uani 0.632(19) 1 d . . . 1
C3 C 0.4213(2) 0.3287(2) 0.4695(3) 0.038(2) Uani 1 2 d S T P .
H3 H 0.4103 0.3397 0.4916 0.046 Uiso 1 2 calc RS T P .
C1 C 0.3683(3) 0.28097(18) 0.46903(18) 0.0336(19) Uani 1 2 d S T P .
C2 C 0.4051(3) 0.29651(18) 0.45349(18) 0.035(2) Uani 1 2 d S T P .
C4 C 0.2500 0.3396(3) 0.5896(3) 0.048(5) Uani 0.632(19) 2 d S T P 1
C5 C 0.2500 0.3698(5) 0.6198(5) 0.102(10) Uani 0.632(19) 2 d S T P 1
O2A O 0.2797(5) 0.2797(5) 0.4703(5) 0.031(6) Uani 0.5 6 d S T P 1
O3B O 0.2601(2) 0.2601(2) 0.5521(4) 0.028(3) Uiso 0.5 2 d S T P 2
O4B O 0.2972(8) 0.3399(6) 0.5687(6) 0.063(6) Uiso 0.368(19) 1 d . . . 3
O0AA O 0.3374(9) 0.3374(9) 0.4126(9) 0.053(14) Uiso 0.2335 6 d S T P .

loop_
_atom_site_aniso_label
_atom_site_aniso_U_11
_atom_site_aniso_U_22
_atom_site_aniso_U_33
_atom_site_aniso_U_23
_atom_site_aniso_U_13
_atom_site_aniso_U_12
Zr1 0.0299(3) 0.0299(3) 0.0296(5) 0.0020(2) 0.0020(2) -0.0031(3)
O1 0.034(2) 0.035(2) 0.034(2) -0.0054(19) 0.0083(18) -0.0048(18)
O2B 0.039(8) 0.039(8) 0.039(8) 0.010(7) 0.010(7) -0.010(7)
O4A 0.040(6) 0.043(4) 0.032(4) -0.003(3) 0.008(4) 0.001(4)
C3 0.040(3) 0.040(3) 0.035(5) -0.009(3) 0.009(3) -0.005(4)
C1 0.037(5) 0.032(3) 0.032(3) 0.000(4) 0.003(3) -0.003(3)
C2 0.038(5) 0.034(3) 0.034(3) -0.006(4) 0.007(3) -0.007(3)
C4 0.051(10) 0.047(6) 0.047(6) -0.020(7) 0.008(6) -0.008(6)
C5 0.093(19) 0.107(14) 0.107(14) -0.057(16) 0.023(14) -0.023(14)
O2A 0.031(6) 0.031(6) 0.031(6) -0.007(7) -0.007(7) 0.007(7)

loop_
_atom_type_symbol
_atom_type_description
_atom_type_scat_dispersion_real
_atom_type_scat_dispersion_imag
_atom_type_scat_source
C C 0.0060 0.0030 'Calculated using XDISP in WinGX (Farrugia, 1999)'
H H 0.0000 0.0000 'Calculated using XDISP in WinGX (Farrugia, 1999)'
O O 0.0190 0.0100 'Calculated using XDISP in WinGX (Farrugia, 1999)'
Zr Zr -1.2330 0.8630 'Calculated using XDISP in WinGX (Farrugia, 1999)'

loop_
_geom_angle_atom_site_label_1
_geom_angle_atom_site_label_2
_geom_angle_atom_site_label_3
_geom_angle
_geom_angle_site_symmetry_1
_geom_angle_site_symmetry_3
O1 Zr1 O1 76.7(2) 110 .
O1 Zr1 O2B 71.2(5) . .
O1 Zr1 O2B 71.2(5) 110 .
O1 Zr1 O4A 75.7(2) . 110
O1 Zr1 O4A 122.8(3) 110 110
O1 Zr1 O4A 75.7(2) 110 .
O1 Zr1 O4A 122.8(3) . .
O3A Zr1 O1 140.40(15) . .
O3A Zr1 O1 140.39(15) . 110
O3A Zr1 O4A 71.0(4) . 110
O3A Zr1 O4A 71.0(4) . .
O4A Zr1 O4A 78.8(5) . 110
O2A Zr1 O1 83.4(7) . .
O2A Zr1 O1 83.4(7) . 110
O2A Zr1 O3A 109.3(9) . .
O2A Zr1 O4A 140.3(3) . .
O2A Zr1 O4A 140.3(3) . 110
O3B Zr1 O1 81.3(4) 131_655 110
O3B Zr1 O1 141.46(12) . .
O3B Zr1 O1 140.9(3) 131_655 .
O3B Zr1 O1 140.9(3) 104_566 110
O3B Zr1 O1 141.45(12) . 110
O3B Zr1 O1 81.3(4) 104_566 .
O3B Zr1 O2B 71.3(5) 104_566 .
O3B Zr1 O2B 71.3(5) 131_655 .
O3B Zr1 O2B 109.9(7) . .
O3B Zr1 O3B 64.1(5) 131_655 .
O3B Zr1 O3B 96.7(7) 131_655 104_566
O3B Zr1 O3B 64.1(5) 104_566 .
O4B Zr1 O1 106.9(7) 110 110
O4B Zr1 O1 106.9(7) . .
O4B Zr1 O1 71.9(6) 110 .
O4B Zr1 O1 71.9(6) . 110
O4B Zr1 O4B 57.9(12) . 110
C1 O1 Zr1 133.1(5) . .
Zr1 O3A Zr1 98.4(5) 131_655 104_566
Zr1 O3A Zr1 101.9(5) . 131_655
Zr1 O3A Zr1 101.9(5) . 104_566
Zr1 O2B Zr1 101.8(7) 80_545 .
Zr1 O2B Zr1 101.8(7) 59_455 .
Zr1 O2B Zr1 101.8(7) 80_545 59_455
C4 O4A Zr1 131.9(10) . .
C2 C3 H3 119.7 . .
C2 C3 H3 119.7 54_455 .
C2 C3 C2 120.6(9) . 54_455
O1 C1 O1 126.6(8) 186_566 .
O1 C1 C2 116.6(4) 186_566 .
O1 C1 C2 116.6(4) . .
C3 C2 C3 119.4(9) . 36_554
C3 C2 C1 120.2(5) . .
C3 C2 C1 120.2(5) 36_554 .
O4A C4 O4A 128.3(15) 18_545 .
O4A C4 C5 115.8(8) . .
O4A C4 C5 115.8(8) 18_545 .
Zr1 O2A Zr1 116.7(5) 59_455 80_545
Zr1 O2A Zr1 116.7(5) 59_455 .
Zr1 O2A Zr1 116.7(5) 80_545 .
Zr1 O3B Zr1 115.7(6) 131_655 104_566
Zr1 O3B Zr1 114.7(4) 131_655 .
Zr1 O3B Zr1 114.7(4) 104_566 .

loop_
_geom_bond_atom_site_label_1
_geom_bond_atom_site_label_2
_geom_bond_distance
_geom_bond_site_symmetry_2
Zr1 O1 2.209(4) 110
Zr1 O1 2.209(4) .
Zr1 O3A 2.193(14) .
Zr1 O2B 2.251(12) .
Zr1 O4A 2.242(8) 110
Zr1 O4A 2.242(8) .
Zr1 O2A 2.051(6) .
Zr1 O3B 2.087(12) .
Zr1 O3B 2.062(7) 131_655
Zr1 O3B 2.062(7) 104_566
Zr1 O4B 2.19(2) 110
Zr1 O4B 2.19(2) .
O1 C1 1.249(6) .
O3A Zr1 2.306(9) 131_655
O3A Zr1 2.306(9) 104_566
O2B Zr1 2.251(12) 80_545
O2B Zr1 2.251(12) 59_455
O4A C4 1.248(12) .
C3 H3 0.9500 .
C3 C2 1.381(6) 54_455
C3 C2 1.381(6) .
C1 O1 1.249(6) 186_566
C1 C2 1.501(12) .
C2 C3 1.381(6) 36_554
C4 O4A 1.248(12) 18_545
C4 C5 1.49(3) .
O2A Zr1 2.051(6) 59_455
O2A Zr1 2.051(6) 80_545
O3B Zr1 2.062(6) 131_655
O3B Zr1 2.062(6) 104_566
